data_7234710
loop_
_publ_author_name
'Adam F. Henwood'
'Ashu K. Bansal'
'David B. Cordes'
'Alexandra M. Z. Slawin'
'Ifor D. W. Samuel'
'Eli Zysman-Colman'

_publ_section_title
;
 Solubilised bright blue-emitting iridium complexes for solution processed
 OLEDs
;
_journal_name_full 'Journal of Materials Chemistry C'
_journal_page_first 3726
_journal_page_last 3737
_journal_paper_doi 10.1039/C6TC00151C
_journal_volume 4
_journal_year 2016
_chemical_formula_moiety 'C54 H44 F4 Ir N6, F6 P, C4 H10 O'
_chemical_formula_sum 'C58 H54 F10 Ir N6 O P'
_chemical_formula_weight 1264.28
_space_group_crystal_system monoclinic
_space_group_IT_number 15
_space_group_name_Hall '-C 2yc'
_space_group_name_H-M_alt 'C 1 2/c 1'
_atom_sites_solution_hydrogens geom
_atom_sites_solution_primary direct
_atom_sites_solution_secondary difmap
_cell_angle_alpha 90.0000
_cell_angle_beta 125.688(3)
_cell_angle_gamma 90.0000
_cell_formula_units_Z 8
_cell_length_a 45.7191(10)
_cell_length_b 9.4584(17)
_cell_length_c 33.211(7)
_cell_measurement_reflns_used 11725
_cell_measurement_temperature 93
_cell_measurement_theta_max 25.30
_cell_measurement_theta_min 1.80
_cell_volume 11664(3)
_computing_cell_refinement 'CrystalClear-SM Expert 3.1 b27'
_computing_data_collection 'CrystalClear-SM Expert 3.1 b27 (Rigaku, 20112)'
_computing_data_reduction 'CrystalClear-SM Expert 3.1 b27'
_computing_molecular_graphics 'CrystalStructure 4.1'
_computing_publication_material 'CrystalStructure 4.1 (Rigaku, 2014)'
_computing_structure_refinement 'SHELXL2013 (Sheldrick, 2008)'
_computing_structure_solution SIR97
_diffrn_ambient_temperature 93
_diffrn_detector_area_resol_mean 5.814
_diffrn_measured_fraction_theta_full 0.989
_diffrn_measured_fraction_theta_max 0.989
_diffrn_measurement_device_type 'Rigaku XtaLAB P200'
_diffrn_measurement_method \w
_diffrn_radiation_type 'Mo K\a'
_diffrn_radiation_wavelength 0.71075
_diffrn_reflns_av_R_equivalents 0.0697
_diffrn_reflns_Laue_measured_fraction_full 0.989
_diffrn_reflns_Laue_measured_fraction_max 0.989
_diffrn_reflns_limit_h_max 44
_diffrn_reflns_limit_h_min -54
_diffrn_reflns_limit_k_max 11
_diffrn_reflns_limit_k_min -11
_diffrn_reflns_limit_l_max 39
_diffrn_reflns_limit_l_min -39
_diffrn_reflns_number 44211
_diffrn_reflns_point_group_measured_fraction_full 0.989
_diffrn_reflns_point_group_measured_fraction_max 0.989
_diffrn_reflns_theta_full 25.242
_diffrn_reflns_theta_max 25.344
_diffrn_reflns_theta_min 1.097
_diffrn_standards_interval_count .
_diffrn_standards_number 0
_exptl_absorpt_coefficient_mu 2.398
_exptl_absorpt_correction_T_max 0.953
_exptl_absorpt_correction_T_min 0.811
_exptl_absorpt_correction_type multi-scan
_exptl_absorpt_process_details 'REQAB (Rigaku, 1998)'
_exptl_crystal_colour yellow
_exptl_crystal_density_diffrn 1.440
_exptl_crystal_density_method 'not measured'
_exptl_crystal_description prism
_exptl_crystal_F_000 5072.00
_exptl_crystal_recrystallization_method 'Re-crystallisation from solvent: Acetonitrile/diethyl ether'
_exptl_crystal_size_max 0.100
_exptl_crystal_size_mid 0.100
_exptl_crystal_size_min 0.020
_refine_diff_density_max 5.73
_refine_diff_density_min -2.43
_refine_ls_extinction_coef 0.00167(15)
_refine_ls_extinction_method SHELXL
_refine_ls_goodness_of_fit_ref 1.210
_refine_ls_hydrogen_treatment constr
_refine_ls_number_parameters 703
_refine_ls_number_reflns 10577
_refine_ls_number_restraints 0
_refine_ls_R_factor_all 0.1173
_refine_ls_R_factor_gt 0.0772
_refine_ls_shift/su_max 0.001
_refine_ls_structure_factor_coef Fsqd
_refine_ls_weighting_details 'w = 1/[\s^2^(Fo^2^)+(0.1792P)^2^+43.1065P] where P=(Fo^2^+2Fc^2^)/3'
_refine_ls_weighting_scheme calc
_refine_ls_wR_factor_gt 0.1992
_refine_ls_wR_factor_ref 0.2938
_reflns_number_gt 8481
_reflns_number_total 10577
_reflns_threshold_expression F^2^>2.0\s(F^2^)
_cod_data_source_file J-Mater-Chem-C-2016-4-3726.cif
_cod_data_source_block 3
_cod_original_sg_symbol_H-M C2/c
_cod_database_code 7234710

loop_
_space_group_symop_operation_xyz
'x, y, z'
'-x, y, -z+1/2'
'x+1/2, y+1/2, z'
'-x+1/2, y+1/2, -z+1/2'
'-x, -y, -z'
'x, -y, z-1/2'
'-x+1/2, -y+1/2, -z'
'x+1/2, -y+1/2, z-1/2'

loop_
_atom_site_label
_atom_site_type_symbol
_atom_site_fract_x
_atom_site_fract_y
_atom_site_fract_z
_atom_site_U_iso_or_equiv
_atom_site_adp_type
_atom_site_occupancy
_atom_site_site_symmetry_order
_atom_site_calc_flag
_atom_site_refinement_flags_posn
_atom_site_refinement_flags_adp
_atom_site_refinement_flags_occupancy
_atom_site_disorder_assembly
_atom_site_disorder_group
Ir1 Ir 0.66652(2) 0.76744(4) 0.52855(2) 0.0330(2) Uani 1 1 d . . . . .
P1 P 0.50932(9) 0.0286(4) 0.41017(12) 0.0640(8) Uani 1 1 d . . . . .
F1 F 0.5477(2) 0.1075(11) 0.4436(3) 0.091(3) Uani 1 1 d . . . . .
F2 F 0.5113(2) 0.0398(9) 0.3645(3) 0.088(2) Uani 1 1 d . . . . .
F3 F 0.4899(2) 0.1809(11) 0.3962(3) 0.084(2) Uani 1 1 d . . . . .
F4 F 0.5080(2) 0.0157(8) 0.4571(3) 0.0752(19) Uani 1 1 d . . . . .
F5 F 0.4726(3) -0.0494(11) 0.3779(3) 0.110(3) Uani 1 1 d . . . . .
F6 F 0.5308(3) -0.1172(9) 0.4251(3) 0.092(3) Uani 1 1 d . . . . .
F10 F 0.7297(2) 1.2833(6) 0.5663(3) 0.0582(17) Uani 1 1 d . . . . .
F12 F 0.79248(14) 0.9318(6) 0.68627(19) 0.0480(13) Uani 1 1 d . . . . .
F31 F 0.76449(15) 0.4541(6) 0.5259(2) 0.0481(13) Uani 1 1 d . . . . .
F33 F 0.6914(2) 0.7560(6) 0.3920(2) 0.0510(16) Uani 1 1 d . . . . .
O61 O 0.3571(5) 0.7777(13) 0.2849(5) 0.107(4) Uani 1 1 d . . . . .
N1 N 0.70038(19) 0.6671(8) 0.5951(2) 0.0334(15) Uani 1 1 d . . . . .
N22 N 0.6413(2) 0.8756(8) 0.4632(3) 0.0400(17) Uani 1 1 d . . . . .
N43 N 0.6287(2) 0.8240(9) 0.5443(3) 0.0419(17) Uani 1 1 d . . . . .
N45 N 0.5766(2) 0.7876(9) 0.5347(3) 0.0402(18) Uani 1 1 d . . . . .
N49 N 0.6267(2) 0.6050(9) 0.4936(3) 0.0408(17) Uani 1 1 d . . . . .
N52 N 0.5741(2) 0.5136(10) 0.4697(3) 0.049(2) Uani 1 1 d . . . . .
C2 C 0.7328(3) 0.7320(9) 0.6282(4) 0.033(2) Uani 1 1 d . . . . .
C3 C 0.7596(2) 0.6605(10) 0.6704(3) 0.0371(19) Uani 1 1 d . . . . .
H3 H 0.7820 0.7059 0.6932 0.045 Uiso 1 1 calc R U . . .
C4 C 0.7543(2) 0.5226(10) 0.6800(3) 0.0375(19) Uani 1 1 d . . . . .
C5 C 0.7206(2) 0.4605(10) 0.6458(3) 0.0382(19) Uani 1 1 d . . . . .
H5 H 0.7159 0.3673 0.6513 0.046 Uiso 1 1 calc R U . . .
C6 C 0.6942(2) 0.5339(9) 0.6040(3) 0.0376(19) Uani 1 1 d . . . . .
H6 H 0.6714 0.4908 0.5812 0.045 Uiso 1 1 calc R U . . .
C7 C 0.7340(2) 0.8760(10) 0.6136(3) 0.0361(18) Uani 1 1 d . . . . .
C8 C 0.7033(2) 0.9193(10) 0.5665(3) 0.038(2) Uani 1 1 d . . . . .
C9 C 0.7017(3) 1.0589(10) 0.5508(3) 0.041(2) Uani 1 1 d . . . . .
H9 H 0.6814 1.0917 0.5198 0.049 Uiso 1 1 calc R U . . .
C10 C 0.7306(3) 1.1465(10) 0.5818(4) 0.047(2) Uani 1 1 d . . . . .
C11 C 0.7609(3) 1.1090(10) 0.6272(4) 0.044(2) Uani 1 1 d . . . . .
H11 H 0.7800 1.1736 0.6474 0.052 Uiso 1 1 calc R U . . .
C12 C 0.7618(2) 0.9714(10) 0.6417(3) 0.0396(19) Uani 1 1 d . . . . .
C13 C 0.7831(2) 0.4338(10) 0.7217(3) 0.041(2) Uani 1 1 d . . . . .
C14 C 0.8111(3) 0.3844(10) 0.7207(3) 0.045(2) Uani 1 1 d . . . . .
C15 C 0.8363(3) 0.2893(11) 0.7576(4) 0.044(2) Uani 1 1 d . . . . .
H15 H 0.8550 0.2511 0.7565 0.052 Uiso 1 1 calc R U . . .
C16 C 0.8334(3) 0.2517(10) 0.7961(4) 0.047(3) Uani 1 1 d . . . . .
C17 C 0.8057(3) 0.3061(12) 0.7965(4) 0.047(2) Uani 1 1 d . . . . .
H17 H 0.8039 0.2798 0.8226 0.057 Uiso 1 1 calc R U . . .
C18 C 0.7803(3) 0.3978(12) 0.7604(4) 0.048(2) Uani 1 1 d . . . . .
C19 C 0.8162(3) 0.4310(12) 0.6812(3) 0.047(2) Uani 1 1 d . . . . .
H19A H 0.8248 0.5288 0.6875 0.056 Uiso 1 1 calc R U . . .
H19B H 0.7931 0.4246 0.6484 0.056 Uiso 1 1 calc R U . . .
H19C H 0.8338 0.3693 0.6822 0.056 Uiso 1 1 calc R U . . .
C20 C 0.8602(3) 0.1457(14) 0.8356(4) 0.064(3) Uani 1 1 d . . . . .
H20A H 0.8585 0.0560 0.8196 0.076 Uiso 1 1 calc R U . . .
H20B H 0.8545 0.1300 0.8594 0.076 Uiso 1 1 calc R U . . .
H20C H 0.8847 0.1834 0.8528 0.076 Uiso 1 1 calc R U . . .
C21 C 0.7514(3) 0.4625(14) 0.7636(4) 0.065(3) Uani 1 1 d . . . . .
H21A H 0.7588 0.4567 0.7978 0.078 Uiso 1 1 calc R U . . .
H21B H 0.7288 0.4108 0.7417 0.078 Uiso 1 1 calc R U . . .
H21C H 0.7480 0.5618 0.7533 0.078 Uiso 1 1 calc R U . . .
C23 C 0.6559(2) 0.8592(11) 0.4367(3) 0.042(2) Uani 1 1 d . . . . .
C24 C 0.6443(3) 0.9463(12) 0.3959(3) 0.048(2) Uani 1 1 d . . . . .
H24 H 0.6554 0.9393 0.3791 0.058 Uiso 1 1 calc R U . . .
C25 C 0.6169(3) 1.0425(13) 0.3800(4) 0.056(3) Uani 1 1 d . . . . .
C26 C 0.6001(3) 1.0498(12) 0.4048(4) 0.052(2) Uani 1 1 d . . . . .
H26 H 0.5803 1.1114 0.3936 0.063 Uiso 1 1 calc R U . . .
C27 C 0.6132(3) 0.9658(12) 0.4451(4) 0.050(2) Uani 1 1 d . . . . .
H27 H 0.6019 0.9705 0.4617 0.060 Uiso 1 1 calc R U . . .
C28 C 0.6844(3) 0.7521(9) 0.4578(4) 0.034(2) Uani 1 1 d . . . . .
C29 C 0.6952(2) 0.6953(10) 0.5040(3) 0.0341(18) Uani 1 1 d . . . . .
C30 C 0.7223(2) 0.5950(9) 0.5269(3) 0.0359(18) Uani 1 1 d . . . . .
H30 H 0.7303 0.5573 0.5583 0.043 Uiso 1 1 calc R U . . .
C31 C 0.7377(3) 0.5499(9) 0.5031(3) 0.039(2) Uani 1 1 d . . . . .
C32 C 0.7279(3) 0.6023(10) 0.4589(3) 0.043(2) Uani 1 1 d . . . . .
H32 H 0.7391 0.5709 0.4437 0.052 Uiso 1 1 calc R U . . .
C33 C 0.7012(3) 0.7025(11) 0.4367(3) 0.039(2) Uani 1 1 d . . . . .
C34 C 0.6050(4) 1.1404(16) 0.3372(4) 0.068(3) Uani 1 1 d . . . . .
C35 C 0.6233(5) 1.2574(14) 0.3434(6) 0.072(4) Uani 1 1 d . . . . .
C36 C 0.6123(4) 1.3415(16) 0.3000(6) 0.084(4) Uani 1 1 d . . . . .
H36 H 0.6258 1.4227 0.3032 0.101 Uiso 1 1 calc R U . . .
C37 C 0.5826(5) 1.303(2) 0.2548(5) 0.088(5) Uani 1 1 d . . . . .
C38 C 0.5646(6) 1.180(3) 0.2474(6) 0.116(7) Uani 1 1 d . . . . .
H38 H 0.5457 1.1512 0.2148 0.139 Uiso 1 1 calc R U . . .
C39 C 0.5742(4) 1.0972(19) 0.2885(5) 0.094(5) Uani 1 1 d . . . . .
C40 C 0.6561(6) 1.2954(16) 0.3938(8) 0.104(7) Uani 1 1 d . . . . .
H40A H 0.6775 1.2536 0.3983 0.125 Uiso 1 1 calc R U . . .
H40B H 0.6536 1.2588 0.4192 0.125 Uiso 1 1 calc R U . . .
H40C H 0.6587 1.3984 0.3967 0.125 Uiso 1 1 calc R U . . .
C41 C 0.5680(8) 1.389(2) 0.2078(7) 0.172(12) Uani 1 1 d . . . . .
H41A H 0.5504 1.4582 0.2036 0.206 Uiso 1 1 calc R U . . .
H41B H 0.5564 1.3259 0.1791 0.206 Uiso 1 1 calc R U . . .
H41C H 0.5879 1.4392 0.2106 0.206 Uiso 1 1 calc R U . . .
C42 C 0.5513(7) 0.967(3) 0.2813(6) 0.186(14) Uani 1 1 d . . . . .
H42A H 0.5407 0.9263 0.2484 0.224 Uiso 1 1 calc R U . . .
H42B H 0.5321 0.9954 0.2844 0.224 Uiso 1 1 calc R U . . .
H42C H 0.5666 0.8961 0.3067 0.224 Uiso 1 1 calc R U . . .
C44 C 0.5985(3) 0.7425(9) 0.5232(4) 0.036(2) Uani 1 1 d . . . . .
C46 C 0.5934(3) 0.9092(11) 0.5652(4) 0.047(2) Uani 1 1 d . . . . .
H46 H 0.5848 0.9655 0.5799 0.056 Uiso 1 1 calc R U . . .
C47 C 0.6247(3) 0.9286(10) 0.5688(4) 0.045(2) Uani 1 1 d . . . . .
H47 H 0.6412 1.0043 0.5860 0.054 Uiso 1 1 calc R U . . .
C48 C 0.5982(2) 0.6207(10) 0.4955(3) 0.0390(19) Uani 1 1 d . . . . .
C50 C 0.6207(3) 0.4868(13) 0.4662(4) 0.058(3) Uani 1 1 d . . . . .
H50 H 0.6362 0.4512 0.4583 0.070 Uiso 1 1 calc R U . . .
C51 C 0.5886(3) 0.4277(12) 0.4521(4) 0.056(3) Uani 1 1 d . . . . .
H51 H 0.5783 0.3431 0.4336 0.067 Uiso 1 1 calc R U . . .
C53 C 0.5422(3) 0.7313(10) 0.5214(4) 0.042(2) Uani 1 1 d . . . . .
H53A H 0.5244 0.7372 0.4849 0.051 Uiso 1 1 calc R U . . .
H53B H 0.5334 0.7908 0.5368 0.051 Uiso 1 1 calc R U . . .
C54 C 0.5447(2) 0.5802(11) 0.5374(3) 0.043(2) Uani 1 1 d . . . . .
C55 C 0.5438(2) 0.4663(11) 0.5101(3) 0.046(2) Uani 1 1 d . . . . .
C56 C 0.5462(3) 0.3271(12) 0.5267(4) 0.056(3) Uani 1 1 d . . . . .
H56 H 0.5450 0.2494 0.5077 0.067 Uiso 1 1 calc R U . . .
C57 C 0.5501(3) 0.3038(13) 0.5706(4) 0.052(2) Uani 1 1 d . . . . .
H57 H 0.5518 0.2099 0.5819 0.062 Uiso 1 1 calc R U . . .
C58 C 0.5515(3) 0.4170(12) 0.5983(4) 0.050(2) Uani 1 1 d . . . . .
H58 H 0.5551 0.4001 0.6291 0.060 Uiso 1 1 calc R U . . .
C59 C 0.5479(2) 0.5538(11) 0.5816(4) 0.043(2) Uani 1 1 d . . . . .
H59 H 0.5476 0.6302 0.5999 0.052 Uiso 1 1 calc R U . . .
C60 C 0.5389(3) 0.4912(13) 0.4605(4) 0.053(3) Uani 1 1 d . . . . .
H60A H 0.5269 0.4083 0.4386 0.064 Uiso 1 1 calc R U . . .
H60B H 0.5235 0.5751 0.4436 0.064 Uiso 1 1 calc R U . . .
C61 C 0.3577(4) 0.8416(18) 0.3237(6) 0.104(6) Uani 1 1 d . . . . .
H61A H 0.3814 0.8275 0.3558 0.125 Uiso 1 1 calc R U . . .
H61B H 0.3529 0.9443 0.3178 0.125 Uiso 1 1 calc R U . . .
C62 C 0.3313(7) 0.776(2) 0.3234(9) 0.131(10) Uani 1 1 d . . . . .
H62A H 0.3253 0.6860 0.3056 0.157 Uiso 1 1 calc R U . . .
H62B H 0.3098 0.8363 0.3069 0.157 Uiso 1 1 calc R U . . .
H62C H 0.3395 0.7581 0.3576 0.157 Uiso 1 1 calc R U . . .
C63 C 0.3834(5) 0.831(3) 0.2806(7) 0.115(7) Uani 1 1 d . . . . .
H63A H 0.4075 0.8180 0.3121 0.138 Uiso 1 1 calc R U . . .
H63B H 0.3795 0.9333 0.2729 0.138 Uiso 1 1 calc R U . . .
C64 C 0.3809(10) 0.750(4) 0.2383(16) 0.25(2) Uani 1 1 d . . . . .
H64A H 0.3558 0.7477 0.2090 0.298 Uiso 1 1 calc R U . . .
H64B H 0.3896 0.6530 0.2491 0.298 Uiso 1 1 calc R U . . .
H64C H 0.3958 0.7976 0.2300 0.298 Uiso 1 1 calc R U . . .

loop_
_atom_site_aniso_label
_atom_site_aniso_U_11
_atom_site_aniso_U_22
_atom_site_aniso_U_33
_atom_site_aniso_U_23
_atom_site_aniso_U_13
_atom_site_aniso_U_12
Ir1 0.0389(3) 0.0334(3) 0.0360(3) 0.00062(11) 0.0271(3) 0.00028(11)
P1 0.078(2) 0.0506(17) 0.0617(17) 0.0057(14) 0.0401(16) 0.0095(15)
F1 0.078(5) 0.119(8) 0.087(5) -0.023(5) 0.054(4) -0.006(5)
F2 0.121(6) 0.079(6) 0.072(4) 0.020(4) 0.059(4) 0.027(5)
F3 0.078(5) 0.085(6) 0.086(5) 0.006(5) 0.046(4) 0.015(5)
F4 0.102(5) 0.061(4) 0.087(5) 0.001(4) 0.069(4) 0.009(4)
F5 0.109(7) 0.103(7) 0.106(6) -0.018(6) 0.056(5) -0.034(6)
F6 0.143(7) 0.066(5) 0.071(4) 0.013(4) 0.066(5) 0.035(5)
F10 0.088(5) 0.025(3) 0.073(4) 0.007(3) 0.054(4) -0.005(3)
F12 0.054(3) 0.042(3) 0.045(3) -0.003(2) 0.027(2) -0.012(2)
F31 0.058(3) 0.040(3) 0.068(4) 0.004(3) 0.049(3) 0.010(3)
F33 0.061(4) 0.065(4) 0.037(3) 0.000(2) 0.035(3) 0.001(3)
O61 0.129(12) 0.097(9) 0.098(9) -0.019(7) 0.067(9) 0.006(7)
N1 0.043(4) 0.030(4) 0.037(4) -0.002(3) 0.030(3) -0.004(3)
N22 0.049(4) 0.037(4) 0.045(4) 0.000(3) 0.033(4) -0.001(3)
N43 0.044(4) 0.044(5) 0.046(4) 0.001(4) 0.031(4) 0.003(4)
N45 0.042(4) 0.044(4) 0.039(4) 0.001(3) 0.026(4) 0.004(3)
N49 0.043(4) 0.042(4) 0.051(4) 0.004(4) 0.035(4) 0.006(3)
N52 0.046(4) 0.056(5) 0.050(4) -0.021(4) 0.031(4) -0.017(4)
C2 0.038(5) 0.033(5) 0.042(5) -0.007(3) 0.031(4) -0.007(3)
C3 0.041(4) 0.041(5) 0.036(4) -0.003(4) 0.026(4) -0.005(4)
C4 0.050(5) 0.035(4) 0.039(4) 0.001(4) 0.033(4) -0.001(4)
C5 0.043(5) 0.036(5) 0.038(4) 0.003(4) 0.025(4) -0.002(4)
C6 0.046(5) 0.037(5) 0.040(4) -0.005(4) 0.031(4) -0.009(4)
C7 0.047(5) 0.037(5) 0.040(4) -0.001(4) 0.034(4) -0.002(4)
C8 0.054(5) 0.040(5) 0.043(5) -0.003(4) 0.042(4) 0.002(4)
C9 0.064(6) 0.032(4) 0.044(5) 0.005(4) 0.040(4) 0.006(4)
C10 0.075(7) 0.032(5) 0.056(6) -0.004(4) 0.051(5) -0.005(5)
C11 0.062(6) 0.034(5) 0.048(5) -0.005(4) 0.040(5) -0.008(4)
C12 0.045(5) 0.038(5) 0.043(5) -0.006(4) 0.030(4) -0.009(4)
C13 0.046(5) 0.039(5) 0.036(4) -0.004(4) 0.024(4) -0.008(4)
C14 0.057(6) 0.031(5) 0.045(5) -0.005(4) 0.029(4) -0.014(4)
C15 0.039(5) 0.051(6) 0.039(5) -0.004(4) 0.021(4) -0.003(4)
C16 0.045(6) 0.045(5) 0.041(6) 0.010(4) 0.020(5) -0.001(4)
C17 0.058(6) 0.051(6) 0.045(5) 0.005(5) 0.036(5) -0.005(5)
C18 0.054(6) 0.054(6) 0.047(5) 0.007(5) 0.036(5) 0.002(5)
C19 0.050(5) 0.052(6) 0.046(5) -0.008(4) 0.032(4) -0.006(4)
C20 0.066(7) 0.060(7) 0.063(7) 0.017(6) 0.037(6) 0.014(6)
C21 0.078(8) 0.079(9) 0.054(6) 0.006(6) 0.048(6) -0.007(7)
C23 0.046(5) 0.046(5) 0.040(5) -0.004(4) 0.028(4) -0.004(4)
C24 0.055(6) 0.058(6) 0.042(5) 0.008(4) 0.035(4) 0.004(5)
C25 0.062(6) 0.062(7) 0.045(5) 0.014(5) 0.032(5) 0.007(5)
C26 0.056(6) 0.055(6) 0.048(5) 0.003(5) 0.032(5) 0.010(5)
C27 0.059(6) 0.049(6) 0.052(6) 0.003(5) 0.038(5) 0.010(5)
C28 0.036(5) 0.037(4) 0.034(5) -0.002(3) 0.024(4) -0.006(3)
C29 0.041(5) 0.035(4) 0.037(4) -0.001(4) 0.029(4) -0.007(4)
C30 0.042(5) 0.036(4) 0.041(4) -0.002(4) 0.030(4) -0.004(4)
C31 0.055(5) 0.028(4) 0.052(5) 0.002(4) 0.041(5) -0.003(4)
C32 0.060(6) 0.037(5) 0.051(5) -0.010(4) 0.044(5) -0.007(4)
C33 0.047(5) 0.042(5) 0.032(4) -0.002(4) 0.026(4) -0.010(4)
C34 0.086(8) 0.074(9) 0.059(7) 0.024(6) 0.050(6) 0.017(7)
C35 0.122(14) 0.059(8) 0.067(9) 0.009(6) 0.074(10) 0.024(7)
C36 0.121(12) 0.063(9) 0.100(11) 0.016(8) 0.082(10) 0.020(8)
C37 0.119(13) 0.096(12) 0.052(8) 0.015(8) 0.052(9) 0.013(11)
C38 0.139(16) 0.127(16) 0.049(8) 0.009(10) 0.037(9) -0.026(14)
C39 0.088(10) 0.098(12) 0.060(8) 0.030(8) 0.024(7) 0.010(9)
C40 0.170(18) 0.048(7) 0.20(2) -0.003(11) 0.166(19) 0.004(10)
C41 0.28(3) 0.099(15) 0.084(11) 0.059(11) 0.080(15) 0.084(18)
C42 0.19(2) 0.18(3) 0.063(10) 0.006(12) -0.001(11) -0.11(2)
C44 0.033(5) 0.043(5) 0.037(5) 0.000(3) 0.024(4) -0.002(3)
C46 0.056(6) 0.043(5) 0.062(6) 0.009(5) 0.047(5) 0.012(4)
C47 0.054(6) 0.033(5) 0.055(5) -0.009(4) 0.035(5) -0.008(4)
C48 0.040(5) 0.042(5) 0.041(4) -0.002(4) 0.027(4) -0.002(4)
C50 0.059(6) 0.059(7) 0.071(7) -0.037(6) 0.046(6) -0.017(5)
C51 0.060(6) 0.063(7) 0.055(6) -0.036(5) 0.039(5) -0.018(5)
C53 0.044(6) 0.052(6) 0.043(6) -0.005(4) 0.032(5) 0.001(4)
C54 0.039(5) 0.050(6) 0.044(5) 0.001(4) 0.027(4) 0.003(4)
C55 0.040(5) 0.049(6) 0.045(5) -0.001(4) 0.023(4) 0.004(4)
C56 0.049(6) 0.048(6) 0.068(7) -0.013(5) 0.033(5) -0.003(5)
C57 0.039(5) 0.053(6) 0.063(7) 0.007(5) 0.029(5) 0.000(5)
C58 0.045(5) 0.055(6) 0.054(6) 0.004(5) 0.031(5) -0.001(5)
C59 0.042(5) 0.049(6) 0.052(5) -0.005(5) 0.035(4) -0.001(4)
C60 0.053(6) 0.064(7) 0.044(5) -0.020(5) 0.029(4) -0.021(5)
C61 0.096(11) 0.061(9) 0.094(11) -0.023(8) 0.021(9) -0.012(9)
C62 0.134(19) 0.080(12) 0.13(2) 0.004(11) 0.049(16) -0.050(12)
C63 0.092(13) 0.129(18) 0.099(12) 0.020(13) 0.041(10) 0.051(13)
C64 0.22(4) 0.24(4) 0.28(5) 0.08(3) 0.14(4) 0.18(3)

loop_
_atom_type_symbol
_atom_type_description
_atom_type_scat_dispersion_real
_atom_type_scat_dispersion_imag
_atom_type_scat_source
C C 0.0033 0.0016
;
International Tables for Crystallography
(Vol. C, Tables 4.2.6.8 and 6.1.1.4)
;
H H 0.0000 0.0000
;
International Tables for Crystallography
(Vol. C, Table 6.1.1.4)
;
F F 0.0171 0.0103
;
International Tables for Crystallography
(Vol. C, Tables 4.2.6.8 and 6.1.1.4)
;
Ir Ir -1.4442 7.9887
;
International Tables for Crystallography
(Vol. C, Tables 4.2.6.8 and 6.1.1.4)
;
N N 0.0061 0.0033
;
International Tables for Crystallography
(Vol. C, Tables 4.2.6.8 and 6.1.1.4)
;
P P 0.1023 0.0942
;
International Tables for Crystallography
(Vol. C, Tables 4.2.6.8 and 6.1.1.4)
;
O O 0.0106 0.0060
;
International Tables for Crystallography
(Vol. C, Tables 4.2.6.8 and 6.1.1.4)
;

loop_
_geom_angle_atom_site_label_1
_geom_angle_atom_site_label_2
_geom_angle_atom_site_label_3
_geom_angle
_geom_angle_site_symmetry_1
_geom_angle_site_symmetry_3
C8 Ir1 C29 89.6(3) . .
C8 Ir1 N22 93.2(3) . .
C29 Ir1 N22 80.6(3) . .
C8 Ir1 N1 79.9(3) . .
C29 Ir1 N1 91.1(3) . .
N22 Ir1 N1 169.3(3) . .
C8 Ir1 N49 174.6(3) . .
C29 Ir1 N49 94.9(3) . .
N22 Ir1 N49 90.5(3) . .
N1 Ir1 N49 97.0(3) . .
C8 Ir1 N43 99.6(3) . .
C29 Ir1 N43 170.3(3) . .
N22 Ir1 N43 95.7(3) . .
N1 Ir1 N43 93.5(3) . .
N49 Ir1 N43 76.1(3) . .
F5 P1 F2 90.9(5) . .
F5 P1 F6 91.5(6) . .
F2 P1 F6 89.2(4) . .
F5 P1 F4 89.7(5) . .
F2 P1 F4 178.9(5) . .
F6 P1 F4 89.9(4) . .
F5 P1 F1 179.3(6) . .
F2 P1 F1 88.9(5) . .
F6 P1 F1 87.7(5) . .
F4 P1 F1 90.5(4) . .
F5 P1 F3 91.9(6) . .
F2 P1 F3 89.6(4) . .
F6 P1 F3 176.4(6) . .
F4 P1 F3 91.3(4) . .
F1 P1 F3 88.8(5) . .
C63 O61 C61 112.5(16) . .
C6 N1 C2 120.4(8) . .
C6 N1 Ir1 122.8(6) . .
C2 N1 Ir1 116.1(6) . .
C27 N22 C23 118.1(8) . .
C27 N22 Ir1 126.0(6) . .
C23 N22 Ir1 115.8(6) . .
C47 N43 C44 105.5(7) . .
C47 N43 Ir1 137.4(7) . .
C44 N43 Ir1 117.0(6) . .
C44 N45 C46 106.0(8) . .
C44 N45 C53 130.6(8) . .
C46 N45 C53 123.4(8) . .
C48 N49 C50 107.3(8) . .
C48 N49 Ir1 115.8(6) . .
C50 N49 Ir1 136.8(6) . .
C48 N52 C51 107.0(8) . .
C48 N52 C60 128.4(8) . .
C51 N52 C60 124.6(8) . .
N1 C2 C3 119.7(8) . .
N1 C2 C7 112.5(8) . .
C3 C2 C7 127.7(9) . .
C2 C3 C4 121.2(8) . .
C2 C3 H3 119.4 . .
C4 C3 H3 119.4 . .
C3 C4 C5 117.5(8) . .
C3 C4 C13 124.0(8) . .
C5 C4 C13 118.3(8) . .
C6 C5 C4 120.4(8) . .
C6 C5 H5 119.8 . .
C4 C5 H5 119.8 . .
N1 C6 C5 120.8(8) . .
N1 C6 H6 119.6 . .
C5 C6 H6 119.6 . .
C12 C7 C8 118.8(8) . .
C12 C7 C2 125.6(8) . .
C8 C7 C2 115.6(8) . .
C9 C8 C7 118.9(9) . .
C9 C8 Ir1 126.7(7) . .
C7 C8 Ir1 114.4(7) . .
C10 C9 C8 117.9(9) . .
C10 C9 H9 121.0 . .
C8 C9 H9 121.0 . .
C11 C10 C9 125.2(9) . .
C11 C10 F10 116.3(9) . .
C9 C10 F10 118.4(9) . .
C10 C11 C12 115.7(9) . .
C10 C11 H11 122.1 . .
C12 C11 H11 122.1 . .
F12 C12 C11 116.0(8) . .
F12 C12 C7 120.6(8) . .
C11 C12 C7 123.4(9) . .
C14 C13 C18 121.4(9) . .
C14 C13 C4 119.8(8) . .
C18 C13 C4 118.8(8) . .
C13 C14 C15 119.4(9) . .
C13 C14 C19 122.1(9) . .
C15 C14 C19 118.5(9) . .
C16 C15 C14 119.4(10) . .
C16 C15 H15 120.3 . .
C14 C15 H15 120.3 . .
C17 C16 C15 119.4(10) . .
C17 C16 C20 121.2(10) . .
C15 C16 C20 119.4(11) . .
C16 C17 C18 122.5(9) . .
C16 C17 H17 118.7 . .
C18 C17 H17 118.7 . .
C17 C18 C13 117.8(9) . .
C17 C18 C21 121.1(9) . .
C13 C18 C21 121.0(9) . .
C14 C19 H19A 109.5 . .
C14 C19 H19B 109.5 . .
H19A C19 H19B 109.5 . .
C14 C19 H19C 109.5 . .
H19A C19 H19C 109.5 . .
H19B C19 H19C 109.5 . .
C16 C20 H20A 109.5 . .
C16 C20 H20B 109.5 . .
H20A C20 H20B 109.5 . .
C16 C20 H20C 109.5 . .
H20A C20 H20C 109.5 . .
H20B C20 H20C 109.5 . .
C18 C21 H21A 109.5 . .
C18 C21 H21B 109.5 . .
H21A C21 H21B 109.5 . .
C18 C21 H21C 109.5 . .
H21A C21 H21C 109.5 . .
H21B C21 H21C 109.5 . .
N22 C23 C24 119.8(9) . .
N22 C23 C28 113.4(8) . .
C24 C23 C28 126.7(8) . .
C25 C24 C23 120.4(8) . .
C25 C24 H24 119.8 . .
C23 C24 H24 119.8 . .
C24 C25 C26 119.2(9) . .
C24 C25 C34 120.8(10) . .
C26 C25 C34 120.0(10) . .
C27 C26 C25 117.8(10) . .
C27 C26 H26 121.1 . .
C25 C26 H26 121.1 . .
N22 C27 C26 124.3(9) . .
N22 C27 H27 117.8 . .
C26 C27 H27 117.8 . .
C33 C28 C29 118.2(9) . .
C33 C28 C23 126.4(9) . .
C29 C28 C23 115.4(8) . .
C30 C29 C28 119.3(8) . .
C30 C29 Ir1 126.3(6) . .
C28 C29 Ir1 114.3(7) . .
C29 C30 C31 118.9(8) . .
C29 C30 H30 120.6 . .
C31 C30 H30 120.6 . .
F31 C31 C32 118.3(7) . .
F31 C31 C30 118.7(8) . .
C32 C31 C30 123.0(9) . .
C31 C32 C33 117.4(8) . .
C31 C32 H32 121.3 . .
C33 C32 H32 121.3 . .
C32 C33 F33 117.3(8) . .
C32 C33 C28 123.1(8) . .
F33 C33 C28 119.6(9) . .
C35 C34 C39 121.4(13) . .
C35 C34 C25 121.2(13) . .
C39 C34 C25 117.3(13) . .
C34 C35 C36 118.7(16) . .
C34 C35 C40 120.1(13) . .
C36 C35 C40 121.1(15) . .
C37 C36 C35 119.5(16) . .
C37 C36 H36 120.2 . .
C35 C36 H36 120.2 . .
C38 C37 C36 122.4(15) . .
C38 C37 C41 114.5(17) . .
C36 C37 C41 123.0(19) . .
C37 C38 C39 119.3(15) . .
C37 C38 H38 120.4 . .
C39 C38 H38 120.4 . .
C38 C39 C34 118.4(16) . .
C38 C39 C42 119.9(15) . .
C34 C39 C42 121.7(12) . .
C35 C40 H40A 109.5 . .
C35 C40 H40B 109.5 . .
H40A C40 H40B 109.5 . .
C35 C40 H40C 109.5 . .
H40A C40 H40C 109.5 . .
H40B C40 H40C 109.5 . .
C37 C41 H41A 109.5 . .
C37 C41 H41B 109.5 . .
H41A C41 H41B 109.5 . .
C37 C41 H41C 109.5 . .
H41A C41 H41C 109.5 . .
H41B C41 H41C 109.5 . .
C39 C42 H42A 109.5 . .
C39 C42 H42B 109.5 . .
H42A C42 H42B 109.5 . .
C39 C42 H42C 109.5 . .
H42A C42 H42C 109.5 . .
H42B C42 H42C 109.5 . .
N45 C44 N43 112.2(8) . .
N45 C44 C48 134.1(9) . .
N43 C44 C48 113.5(8) . .
C47 C46 N45 105.9(8) . .
C47 C46 H46 127.0 . .
N45 C46 H46 127.0 . .
N43 C47 C46 110.3(9) . .
N43 C47 H47 124.9 . .
C46 C47 H47 124.8 . .
N49 C48 N52 109.5(8) . .
N49 C48 C44 117.4(8) . .
N52 C48 C44 133.1(8) . .
N49 C50 C51 108.8(9) . .
N49 C50 H50 125.6 . .
C51 C50 H50 125.6 . .
C50 C51 N52 107.4(9) . .
C50 C51 H51 126.3 . .
N52 C51 H51 126.3 . .
N45 C53 C54 113.2(8) . .
N45 C53 H53A 108.9 . .
C54 C53 H53A 108.9 . .
N45 C53 H53B 108.9 . .
C54 C53 H53B 108.9 . .
H53A C53 H53B 107.8 . .
C55 C54 C59 119.2(10) . .
C55 C54 C53 122.3(9) . .
C59 C54 C53 118.6(9) . .
C54 C55 C56 120.1(9) . .
C54 C55 C60 120.5(10) . .
C56 C55 C60 119.4(10) . .
C57 C56 C55 119.8(10) . .
C57 C56 H56 120.1 . .
C55 C56 H56 120.1 . .
C56 C57 C58 120.3(11) . .
C56 C57 H57 119.9 . .
C58 C57 H57 119.9 . .
C59 C58 C57 120.7(10) . .
C59 C58 H58 119.7 . .
C57 C58 H58 119.7 . .
C58 C59 C54 119.9(9) . .
C58 C59 H59 120.0 . .
C54 C59 H59 120.0 . .
N52 C60 C55 109.8(8) . .
N52 C60 H60A 109.7 . .
C55 C60 H60A 109.7 . .
N52 C60 H60B 109.7 . .
C55 C60 H60B 109.7 . .
H60A C60 H60B 108.2 . .
C62 C61 O61 104.8(16) . .
C62 C61 H61A 110.8 . .
O61 C61 H61A 110.8 . .
C62 C61 H61B 110.8 . .
O61 C61 H61B 110.8 . .
H61A C61 H61B 108.9 . .
C61 C62 H62A 109.5 . .
C61 C62 H62B 109.5 . .
H62A C62 H62B 109.5 . .
C61 C62 H62C 109.5 . .
H62A C62 H62C 109.5 . .
H62B C62 H62C 109.5 . .
O61 C63 C64 108(2) . .
O61 C63 H63A 110.1 . .
C64 C63 H63A 110.1 . .
O61 C63 H63B 110.1 . .
C64 C63 H63B 110.1 . .
H63A C63 H63B 108.5 . .
C63 C64 H64A 109.5 . .
C63 C64 H64B 109.5 . .
H64A C64 H64B 109.5 . .
C63 C64 H64C 109.5 . .
H64A C64 H64C 109.5 . .
H64B C64 H64C 109.5 . .

loop_
_geom_bond_atom_site_label_1
_geom_bond_atom_site_label_2
_geom_bond_distance
_geom_bond_site_symmetry_2
Ir1 C8 2.001(10) .
Ir1 C29 2.025(8) .
Ir1 N22 2.041(7) .
Ir1 N1 2.048(7) .
Ir1 N49 2.135(8) .
Ir1 N43 2.145(7) .
P1 F5 1.554(9) .
P1 F2 1.575(8) .
P1 F6 1.595(8) .
P1 F4 1.597(7) .
P1 F1 1.611(9) .
P1 F3 1.612(9) .
F10 C10 1.384(11) .
F12 C12 1.370(10) .
F31 C31 1.346(10) .
F33 C33 1.375(11) .
O61 C63 1.39(3) .
O61 C61 1.41(2) .
N1 C6 1.360(11) .
N1 C2 1.373(12) .
N22 C27 1.356(12) .
N22 C23 1.389(11) .
N43 C47 1.360(12) .
N43 C44 1.366(12) .
N45 C44 1.332(12) .
N45 C46 1.425(13) .
N45 C53 1.461(13) .
N49 C48 1.352(11) .
N49 C50 1.363(12) .
N52 C48 1.368(12) .
N52 C51 1.377(12) .
N52 C60 1.466(13) .
C2 C3 1.384(13) .
C2 C7 1.457(12) .
C3 C4 1.397(13) .
C3 H3 0.9500 .
C4 C5 1.402(12) .
C4 C13 1.494(13) .
C5 C6 1.382(12) .
C5 H5 0.9500 .
C6 H6 0.9500 .
C7 C12 1.386(12) .
C7 C8 1.422(13) .
C8 C9 1.406(12) .
C9 C10 1.380(14) .
C9 H9 0.9500 .
C10 C11 1.372(15) .
C11 C12 1.379(13) .
C11 H11 0.9500 .
C13 C14 1.382(14) .
C13 C18 1.407(12) .
C14 C15 1.411(14) .
C14 C19 1.523(13) .
C15 C16 1.406(15) .
C15 H15 0.9500 .
C16 C17 1.375(16) .
C16 C20 1.533(15) .
C17 C18 1.384(14) .
C17 H17 0.9500 .
C18 C21 1.513(15) .
C19 H19A 0.9800 .
C19 H19B 0.9800 .
C19 H19C 0.9800 .
C20 H20A 0.9800 .
C20 H20B 0.9800 .
C20 H20C 0.9800 .
C21 H21A 0.9800 .
C21 H21B 0.9800 .
C21 H21C 0.9800 .
C23 C24 1.399(13) .
C23 C28 1.466(13) .
C24 C25 1.382(15) .
C24 H24 0.9500 .
C25 C26 1.419(14) .
C25 C34 1.507(15) .
C26 C27 1.358(14) .
C26 H26 0.9500 .
C27 H27 0.9500 .
C28 C33 1.383(14) .
C28 C29 1.417(13) .
C29 C30 1.383(13) .
C30 C31 1.397(11) .
C30 H30 0.9500 .
C31 C32 1.354(12) .
C32 C33 1.373(14) .
C32 H32 0.9500 .
C34 C35 1.33(2) .
C34 C39 1.45(2) .
C35 C36 1.454(19) .
C35 C40 1.50(3) .
C36 C37 1.36(2) .
C36 H36 0.9500 .
C37 C38 1.36(3) .
C37 C41 1.53(2) .
C38 C39 1.41(2) .
C38 H38 0.9500 .
C39 C42 1.54(2) .
C40 H40A 0.9800 .
C40 H40B 0.9800 .
C40 H40C 0.9800 .
C41 H41A 0.9800 .
C41 H41B 0.9800 .
C41 H41C 0.9800 .
C42 H42A 0.9800 .
C42 H42B 0.9800 .
C42 H42C 0.9800 .
C44 C48 1.469(13) .
C46 C47 1.375(13) .
C46 H46 0.9500 .
C47 H47 0.9500 .
C50 C51 1.370(14) .
C50 H50 0.9500 .
C51 H51 0.9500 .
C53 C54 1.507(14) .
C53 H53A 0.9900 .
C53 H53B 0.9900 .
C54 C55 1.395(14) .
C54 C59 1.408(13) .
C55 C56 1.407(15) .
C55 C60 1.546(14) .
C56 C57 1.379(16) .
C56 H56 0.9500 .
C57 C58 1.388(15) .
C57 H57 0.9500 .
C58 C59 1.379(14) .
C58 H58 0.9500 .
C59 H59 0.9500 .
C60 H60A 0.9900 .
C60 H60B 0.9900 .
C61 C62 1.35(3) .
C61 H61A 0.9900 .
C61 H61B 0.9900 .
C62 H62A 0.9800 .
C62 H62B 0.9800 .
C62 H62C 0.9800 .
C63 C64 1.55(4) .
C63 H63A 0.9900 .
C63 H63B 0.9900 .
C64 H64A 0.9800 .
C64 H64B 0.9800 .
C64 H64C 0.9800 .

loop_
_geom_torsion_atom_site_label_1
_geom_torsion_atom_site_label_2
_geom_torsion_atom_site_label_3
_geom_torsion_atom_site_label_4
_geom_torsion
_geom_torsion_site_symmetry_1
_geom_torsion_site_symmetry_2
_geom_torsion_site_symmetry_3
_geom_torsion_site_symmetry_4
C6 N1 C2 C3 1.1(12) . . . .
Ir1 N1 C2 C3 -169.1(6) . . . .
C6 N1 C2 C7 -177.5(7) . . . .
Ir1 N1 C2 C7 12.3(9) . . . .
N1 C2 C3 C4 0.1(13) . . . .
C7 C2 C3 C4 178.5(8) . . . .
C2 C3 C4 C5 -1.1(12) . . . .
C2 C3 C4 C13 173.2(8) . . . .
C3 C4 C5 C6 0.9(12) . . . .
C13 C4 C5 C6 -173.8(8) . . . .
C2 N1 C6 C5 -1.3(12) . . . .
Ir1 N1 C6 C5 168.2(6) . . . .
C4 C5 C6 N1 0.3(13) . . . .
N1 C2 C7 C12 174.0(8) . . . .
C3 C2 C7 C12 -4.5(15) . . . .
N1 C2 C7 C8 -5.5(11) . . . .
C3 C2 C7 C8 176.0(8) . . . .
C12 C7 C8 C9 -2.2(11) . . . .
C2 C7 C8 C9 177.4(7) . . . .
C12 C7 C8 Ir1 176.6(6) . . . .
C2 C7 C8 Ir1 -3.9(9) . . . .
C7 C8 C9 C10 1.1(12) . . . .
Ir1 C8 C9 C10 -177.5(6) . . . .
C8 C9 C10 C11 -0.4(14) . . . .
C8 C9 C10 F10 178.8(7) . . . .
C9 C10 C11 C12 0.8(14) . . . .
F10 C10 C11 C12 -178.5(8) . . . .
C10 C11 C12 F12 178.0(8) . . . .
C10 C11 C12 C7 -1.9(13) . . . .
C8 C7 C12 F12 -177.2(7) . . . .
C2 C7 C12 F12 3.3(13) . . . .
C8 C7 C12 C11 2.6(13) . . . .
C2 C7 C12 C11 -176.9(8) . . . .
C3 C4 C13 C14 -69.2(12) . . . .
C5 C4 C13 C14 105.1(10) . . . .
C3 C4 C13 C18 113.3(10) . . . .
C5 C4 C13 C18 -72.4(11) . . . .
C18 C13 C14 C15 3.7(14) . . . .
C4 C13 C14 C15 -173.7(8) . . . .
C18 C13 C14 C19 -175.4(9) . . . .
C4 C13 C14 C19 7.1(13) . . . .
C13 C14 C15 C16 -3.0(14) . . . .
C19 C14 C15 C16 176.2(9) . . . .
C14 C15 C16 C17 1.3(15) . . . .
C14 C15 C16 C20 178.6(10) . . . .
C15 C16 C17 C18 -0.2(17) . . . .
C20 C16 C17 C18 -177.5(11) . . . .
C16 C17 C18 C13 0.8(16) . . . .
C16 C17 C18 C21 -176.4(11) . . . .
C14 C13 C18 C17 -2.6(15) . . . .
C4 C13 C18 C17 174.8(9) . . . .
C14 C13 C18 C21 174.6(10) . . . .
C4 C13 C18 C21 -7.9(15) . . . .
C27 N22 C23 C24 7.3(14) . . . .
Ir1 N22 C23 C24 -169.5(7) . . . .
C27 N22 C23 C28 -176.0(8) . . . .
Ir1 N22 C23 C28 7.2(10) . . . .
N22 C23 C24 C25 -4.1(15) . . . .
C28 C23 C24 C25 179.7(10) . . . .
C23 C24 C25 C26 -1.3(17) . . . .
C23 C24 C25 C34 177.9(11) . . . .
C24 C25 C26 C27 3.2(17) . . . .
C34 C25 C26 C27 -175.9(11) . . . .
C23 N22 C27 C26 -5.4(16) . . . .
Ir1 N22 C27 C26 171.1(8) . . . .
C25 C26 C27 N22 0.1(17) . . . .
N22 C23 C28 C33 172.7(9) . . . .
C24 C23 C28 C33 -10.8(16) . . . .
N22 C23 C28 C29 -6.9(12) . . . .
C24 C23 C28 C29 169.6(9) . . . .
C33 C28 C29 C30 1.1(13) . . . .
C23 C28 C29 C30 -179.2(8) . . . .
C33 C28 C29 Ir1 -176.2(7) . . . .
C23 C28 C29 Ir1 3.4(10) . . . .
C28 C29 C30 C31 -1.5(13) . . . .
Ir1 C29 C30 C31 175.5(7) . . . .
C29 C30 C31 F31 178.8(8) . . . .
C29 C30 C31 C32 1.5(14) . . . .
F31 C31 C32 C33 -178.4(8) . . . .
C30 C31 C32 C33 -1.1(14) . . . .
C31 C32 C33 F33 179.7(8) . . . .
C31 C32 C33 C28 0.7(14) . . . .
C29 C28 C33 C32 -0.8(14) . . . .
C23 C28 C33 C32 179.6(9) . . . .
C29 C28 C33 F33 -179.7(8) . . . .
C23 C28 C33 F33 0.7(14) . . . .
C24 C25 C34 C35 -80.2(17) . . . .
C26 C25 C34 C35 99.0(15) . . . .
C24 C25 C34 C39 96.1(15) . . . .
C26 C25 C34 C39 -84.8(16) . . . .
C39 C34 C35 C36 -1(2) . . . .
C25 C34 C35 C36 175.0(12) . . . .
C39 C34 C35 C40 -177.0(14) . . . .
C25 C34 C35 C40 -1(2) . . . .
C34 C35 C36 C37 4(2) . . . .
C40 C35 C36 C37 179.4(15) . . . .
C35 C36 C37 C38 -7(3) . . . .
C35 C36 C37 C41 176.8(17) . . . .
C36 C37 C38 C39 8(4) . . . .
C41 C37 C38 C39 -176(2) . . . .
C37 C38 C39 C34 -5(3) . . . .
C37 C38 C39 C42 173(2) . . . .
C35 C34 C39 C38 2(3) . . . .
C25 C34 C39 C38 -174.6(16) . . . .
C35 C34 C39 C42 -176(2) . . . .
C25 C34 C39 C42 8(3) . . . .
C46 N45 C44 N43 0.8(11) . . . .
C53 N45 C44 N43 -178.6(9) . . . .
C46 N45 C44 C48 176.6(10) . . . .
C53 N45 C44 C48 -2.9(19) . . . .
C47 N43 C44 N45 -2.2(11) . . . .
Ir1 N43 C44 N45 -179.1(6) . . . .
C47 N43 C44 C48 -178.9(8) . . . .
Ir1 N43 C44 C48 4.2(11) . . . .
C44 N45 C46 C47 0.9(10) . . . .
C53 N45 C46 C47 -179.6(9) . . . .
C44 N43 C47 C46 2.8(11) . . . .
Ir1 N43 C47 C46 178.7(7) . . . .
N45 C46 C47 N43 -2.4(11) . . . .
C50 N49 C48 N52 0.0(11) . . . .
Ir1 N49 C48 N52 177.0(6) . . . .
C50 N49 C48 C44 -179.9(9) . . . .
Ir1 N49 C48 C44 -2.9(11) . . . .
C51 N52 C48 N49 1.2(11) . . . .
C60 N52 C48 N49 -177.5(9) . . . .
C51 N52 C48 C44 -179.0(11) . . . .
C60 N52 C48 C44 2.3(18) . . . .
N45 C44 C48 N49 -176.6(10) . . . .
N43 C44 C48 N49 -0.9(13) . . . .
N45 C44 C48 N52 3.5(19) . . . .
N43 C44 C48 N52 179.3(10) . . . .
C48 N49 C50 C51 -1.2(13) . . . .
Ir1 N49 C50 C51 -177.3(8) . . . .
N49 C50 C51 N52 1.9(14) . . . .
C48 N52 C51 C50 -1.9(13) . . . .
C60 N52 C51 C50 176.9(10) . . . .
C44 N45 C53 C54 57.9(14) . . . .
C46 N45 C53 C54 -121.4(9) . . . .
N45 C53 C54 C55 -81.6(12) . . . .
N45 C53 C54 C59 98.5(10) . . . .
C59 C54 C55 C56 0.1(14) . . . .
C53 C54 C55 C56 -179.9(9) . . . .
C59 C54 C55 C60 177.8(8) . . . .
C53 C54 C55 C60 -2.2(14) . . . .
C54 C55 C56 C57 -1.5(15) . . . .
C60 C55 C56 C57 -179.2(9) . . . .
C55 C56 C57 C58 0.4(15) . . . .
C56 C57 C58 C59 2.2(15) . . . .
C57 C58 C59 C54 -3.6(14) . . . .
C55 C54 C59 C58 2.4(13) . . . .
C53 C54 C59 C58 -177.6(9) . . . .
C48 N52 C60 C55 -63.5(14) . . . .
C51 N52 C60 C55 118.0(11) . . . .
C54 C55 C60 N52 87.9(12) . . . .
C56 C55 C60 N52 -94.5(11) . . . .
C63 O61 C61 C62 -178.6(17) . . . .
C61 O61 C63 C64 178.1(17) . . . .
